data_7130038
loop_
_publ_author_name
'Liang, Ren-Xiao'
'Chen, Jian-Fei'
'Huang, Ying-Ying'
'Yu, Ya-Ping'
'Zhang, Han-Yue'
'Song, Yu-Feng'
'Tsui, Gavin Chit'
'Jia, Yi-Xia'

_publ_section_title
;
 Enantioselective Pd-Catalyzed Dearomative Reductive Heck and Domino
 Heck-Suzuki Reactions of 2-CF3-Indoles
;
_journal_name_full 'Chemical Communications'
_journal_paper_doi 10.1039/D2CC01435A
_journal_year 2022
_chemical_absolute_configuration ad
_chemical_formula_moiety 'C17 H9 F6 N O'
_chemical_formula_sum 'C17 H9 F6 N O'
_chemical_formula_weight 357.25
_space_group_crystal_system monoclinic
_space_group_IT_number 4
_space_group_name_Hall 'P 2yb'
_space_group_name_H-M_alt 'P 1 21 1'
_atom_sites_solution_hydrogens geom
_atom_sites_solution_primary dual
_audit_creation_date 2021-03-18
_audit_creation_method
;
Olex2 1.2
(compiled 2018.05.29 svn.r3508 for OlexSys, GUI svn.r5506)
;
_audit_update_record
;
2021-07-08 deposited with the CCDC.	2022-04-27 downloaded from the CCDC.
;
_cell_angle_alpha 90
_cell_angle_beta 107.532(2)
_cell_angle_gamma 90
_cell_formula_units_Z 2
_cell_length_a 10.5776(5)
_cell_length_b 6.1725(3)
_cell_length_c 12.0797(6)
_cell_measurement_reflns_used 9802
_cell_measurement_temperature 170(2)
_cell_measurement_theta_max 68.13
_cell_measurement_theta_min 3.84
_cell_volume 752.05(6)
_computing_cell_refinement 'SAINT V8.40B (Bruker Nano, Inc., 2019)'
_computing_data_collection 'Bruker Instrument Service vV6.2.14'
_computing_data_reduction 'SAINT V8.40B (Bruker Nano, Inc., 2019)'
_computing_molecular_graphics 'Olex2 (Dolomanov et al., 2009)'
_computing_publication_material 'Olex2 (Dolomanov et al., 2009)'
_computing_structure_refinement 'ShelXL (Sheldrick, 2015)'
_computing_structure_solution 'ShelXT (Sheldrick, 2015)'
_diffrn_ambient_temperature 170.0
_diffrn_measured_fraction_theta_full 1.000
_diffrn_measured_fraction_theta_max 0.999
_diffrn_measurement_device_type 'zju Bruker D8 Venture Ims3.0'
_diffrn_measurement_method '\f and \w scans'
_diffrn_radiation_type CuK\a
_diffrn_radiation_wavelength 1.54178
_diffrn_reflns_av_R_equivalents 0.0411
_diffrn_reflns_av_unetI/netI 0.0414
_diffrn_reflns_Laue_measured_fraction_full 1.000
_diffrn_reflns_Laue_measured_fraction_max 0.999
_diffrn_reflns_limit_h_max 12
_diffrn_reflns_limit_h_min -12
_diffrn_reflns_limit_k_max 7
_diffrn_reflns_limit_k_min -7
_diffrn_reflns_limit_l_max 13
_diffrn_reflns_limit_l_min -14
_diffrn_reflns_number 11014
_diffrn_reflns_point_group_measured_fraction_full 0.998
_diffrn_reflns_point_group_measured_fraction_max 0.996
_diffrn_reflns_theta_full 67.679
_diffrn_reflns_theta_max 68.124
_diffrn_reflns_theta_min 3.837
_diffrn_standards_number 0
_exptl_absorpt_coefficient_mu 1.329
_exptl_absorpt_correction_T_max 0.7531
_exptl_absorpt_correction_T_min 0.5889
_exptl_absorpt_correction_type multi-scan
_exptl_absorpt_process_details
;
SADABS-2016/2 (Bruker,2016/2) was used for absorption correction.
wR2(int) was 0.1828 before and 0.0991 after correction.
The Ratio of minimum to maximum transmission is 0.7820.
The \l/2 correction factor is Not present.
;
_exptl_crystal_colour colourless
_exptl_crystal_colour_primary colourless
_exptl_crystal_density_diffrn 1.578
_exptl_crystal_description block
_exptl_crystal_F_000 360
_exptl_crystal_size_max 0.39
_exptl_crystal_size_mid 0.34
_exptl_crystal_size_min 0.3
_refine_diff_density_max 0.244
_refine_diff_density_min -0.246
_refine_diff_density_rms 0.044
_refine_ls_abs_structure_details
;
 Flack x determined using 1189 quotients [(I+)-(I-)]/[(I+)+(I-)]
 (Parsons, Flack and Wagner, Acta Cryst. B69 (2013) 249-259).
;
_refine_ls_abs_structure_Flack 0.04(4)
_refine_ls_extinction_method none
_refine_ls_goodness_of_fit_ref 1.075
_refine_ls_hydrogen_treatment constr
_refine_ls_matrix_type full
_refine_ls_number_parameters 226
_refine_ls_number_reflns 2740
_refine_ls_number_restraints 1
_refine_ls_restrained_S_all 1.074
_refine_ls_R_factor_all 0.0321
_refine_ls_R_factor_gt 0.0317
_refine_ls_shift/su_max 0.000
_refine_ls_shift/su_mean 0.000
_refine_ls_structure_factor_coef Fsqd
_refine_ls_weighting_details 'w=1/[\s^2^(Fo^2^)+(0.0350P)^2^+0.1522P] where P=(Fo^2^+2Fc^2^)/3'
_refine_ls_weighting_scheme calc
_refine_ls_wR_factor_gt 0.0786
_refine_ls_wR_factor_ref 0.0790
_reflns_Friedel_coverage 0.812
_reflns_Friedel_fraction_full 0.995
_reflns_Friedel_fraction_max 0.994
_reflns_number_gt 2694
_reflns_number_total 2740
_reflns_threshold_expression 'I > 2\s(I)'
_cod_data_source_file d2cc01435a2.cif
_cod_data_source_block cu_210317_cjf_1_4_cf3_0m
_cod_database_code 7130038
_shelx_shelxl_version_number 2018/3
_shelx_space_group_comment
;
The symmetry employed for this shelxl refinement is uniquely defined
by the following loop, which should always be used as a source of
symmetry information in preference to the above space-group names.
They are only intended as comments.
;
_shelx_estimated_absorpt_t_max 0.691
_shelx_estimated_absorpt_t_min 0.625
_olex2_refinement_description
;
1. Fixed Uiso
 At 1.2 times of:
  All C(H) groups, All C(H,H) groups
2.a Secondary CH2 refined with riding coordinates:
 C8(H8A,H8B)
2.b Aromatic/amide H refined with riding coordinates:
 C1(H1), C2(H2), C3(H3), C4(H4), C12(H12), C14(H14), C15(H15)
;
_olex2_submission_special_instructions 'No special instructions were received'

loop_
_space_group_symop_operation_xyz
'x, y, z'
'-x, y+1/2, -z'

loop_
_atom_site_label
_atom_site_type_symbol
_atom_site_fract_x
_atom_site_fract_y
_atom_site_fract_z
_atom_site_U_iso_or_equiv
_atom_site_adp_type
_atom_site_occupancy
_atom_site_site_symmetry_order
_atom_site_calc_flag
_atom_site_refinement_flags_posn
_atom_site_refinement_flags_adp
_atom_site_refinement_flags_occupancy
_atom_site_disorder_assembly
_atom_site_disorder_group
F1 F 0.34688(16) 0.5990(3) 0.87160(14) 0.0537(5) Uani 1 1 d . . . . .
F2 F 0.18900(13) 0.4203(3) 0.75267(13) 0.0439(4) Uani 1 1 d . . . . .
F3 F 0.37069(17) 0.2594(3) 0.84334(14) 0.0527(5) Uani 1 1 d . . . . .
F4 F 0.86061(19) 0.6378(4) 1.05797(13) 0.0640(6) Uani 1 1 d . . . . .
F5 F 0.96034(17) 0.7335(4) 0.93893(16) 0.0740(7) Uani 1 1 d . . . . .
F6 F 0.7949(2) 0.9190(4) 0.9590(2) 0.0763(7) Uani 1 1 d . . . . .
O1 O 0.47937(16) 0.0818(3) 0.53719(14) 0.0341(4) Uani 1 1 d . . . . .
N1 N 0.35547(18) 0.3231(3) 0.60940(16) 0.0284(4) Uani 1 1 d . . . . .
C1 C 0.1784(2) 0.2309(4) 0.4244(2) 0.0318(5) Uani 1 1 d . . . . .
H1 H 0.210384 0.088672 0.419000 0.038 Uiso 1 1 calc R . . . .
C2 C 0.0655(2) 0.3104(5) 0.3426(2) 0.0359(5) Uani 1 1 d . . . . .
H2 H 0.019596 0.221363 0.279097 0.043 Uiso 1 1 calc R . . . .
C3 C 0.0188(2) 0.5171(4) 0.3520(2) 0.0348(6) Uani 1 1 d . . . . .
H3 H -0.060151 0.565823 0.296283 0.042 Uiso 1 1 calc R . . . .
C4 C 0.0857(2) 0.6545(4) 0.4420(2) 0.0324(5) Uani 1 1 d . . . . .
H4 H 0.053603 0.796396 0.448029 0.039 Uiso 1 1 calc R . . . .
C5 C 0.2004(2) 0.5795(4) 0.52249(19) 0.0286(5) Uani 1 1 d . . . . .
C6 C 0.2417(2) 0.3684(4) 0.51379(19) 0.0270(5) Uani 1 1 d . . . . .
C7 C 0.3787(2) 0.5033(4) 0.6924(2) 0.0290(5) Uani 1 1 d . . . . .
C8 C 0.3004(2) 0.6952(4) 0.6222(2) 0.0308(5) Uani 1 1 d . . . . .
H8A H 0.255848 0.780732 0.668960 0.037 Uiso 1 1 calc R . . . .
H8B H 0.358692 0.791682 0.593816 0.037 Uiso 1 1 calc R . . . .
C9 C 0.4713(2) 0.2230(4) 0.60456(19) 0.0276(5) Uani 1 1 d . . . . .
C10 C 0.5794(2) 0.3286(4) 0.69669(18) 0.0284(5) Uani 1 1 d . . . . .
C11 C 0.5295(2) 0.5038(4) 0.74188(19) 0.0292(5) Uani 1 1 d . . . . .
C12 C 0.6118(2) 0.6362(4) 0.8250(2) 0.0336(5) Uani 1 1 d . . . . .
H12 H 0.578165 0.756384 0.856432 0.040 Uiso 1 1 calc R . . . .
C13 C 0.7473(2) 0.5851(5) 0.8608(2) 0.0363(5) Uani 1 1 d . . . . .
C14 C 0.7969(2) 0.4058(5) 0.8172(2) 0.0368(6) Uani 1 1 d . . . . .
H14 H 0.888841 0.372907 0.845055 0.044 Uiso 1 1 calc R . . . .
C15 C 0.7128(2) 0.2754(4) 0.7335(2) 0.0334(5) Uani 1 1 d . . . . .
H15 H 0.745475 0.153768 0.702483 0.040 Uiso 1 1 calc R . . . .
C16 C 0.3210(2) 0.4436(5) 0.7907(2) 0.0368(6) Uani 1 1 d . . . . .
C17 C 0.8402(2) 0.7199(5) 0.9524(2) 0.0452(7) Uani 1 1 d . . . . .

loop_
_atom_site_aniso_label
_atom_site_aniso_U_11
_atom_site_aniso_U_22
_atom_site_aniso_U_33
_atom_site_aniso_U_23
_atom_site_aniso_U_13
_atom_site_aniso_U_12
F1 0.0497(9) 0.0793(13) 0.0392(8) -0.0177(9) 0.0238(7) -0.0108(9)
F2 0.0308(7) 0.0600(10) 0.0453(8) 0.0013(7) 0.0180(6) -0.0048(7)
F3 0.0486(8) 0.0673(12) 0.0480(9) 0.0218(8) 0.0232(7) 0.0092(8)
F4 0.0619(10) 0.0955(16) 0.0277(8) -0.0084(9) 0.0030(7) -0.0007(10)
F5 0.0425(9) 0.127(2) 0.0526(10) -0.0326(12) 0.0145(8) -0.0339(11)
F6 0.0615(11) 0.0584(12) 0.0824(14) -0.0214(11) -0.0184(10) -0.0055(10)
O1 0.0360(8) 0.0302(8) 0.0367(9) -0.0055(7) 0.0121(7) 0.0010(7)
N1 0.0266(9) 0.0285(9) 0.0301(9) -0.0018(8) 0.0084(7) -0.0016(8)
C1 0.0293(10) 0.0326(11) 0.0352(12) -0.0038(10) 0.0123(9) -0.0042(10)
C2 0.0308(11) 0.0458(14) 0.0310(11) -0.0044(11) 0.0092(9) -0.0078(11)
C3 0.0252(10) 0.0472(15) 0.0317(12) 0.0059(10) 0.0081(9) 0.0002(10)
C4 0.0271(10) 0.0358(12) 0.0370(12) 0.0041(10) 0.0137(9) 0.0009(9)
C5 0.0242(10) 0.0318(11) 0.0326(11) -0.0007(10) 0.0128(9) -0.0026(9)
C6 0.0236(10) 0.0303(11) 0.0288(10) 0.0022(9) 0.0104(8) -0.0028(8)
C7 0.0259(10) 0.0338(11) 0.0282(11) -0.0044(9) 0.0096(9) -0.0029(9)
C8 0.0283(10) 0.0302(12) 0.0349(12) -0.0031(10) 0.0109(9) 0.0000(9)
C9 0.0273(10) 0.0265(10) 0.0307(11) 0.0044(9) 0.0112(9) 0.0003(9)
C10 0.0283(10) 0.0328(11) 0.0248(10) 0.0038(9) 0.0092(8) -0.0005(9)
C11 0.0260(11) 0.0360(12) 0.0258(11) 0.0001(9) 0.0079(9) -0.0004(9)
C12 0.0301(11) 0.0416(13) 0.0289(11) -0.0036(10) 0.0086(9) -0.0010(10)
C13 0.0311(11) 0.0506(14) 0.0246(11) 0.0034(11) 0.0046(9) -0.0024(11)
C14 0.0272(10) 0.0517(15) 0.0303(11) 0.0061(11) 0.0068(9) 0.0031(11)
C15 0.0299(11) 0.0413(14) 0.0298(11) 0.0070(10) 0.0103(9) 0.0061(9)
C16 0.0298(11) 0.0493(15) 0.0329(12) -0.0004(11) 0.0116(9) -0.0024(11)
C17 0.0320(12) 0.0612(18) 0.0376(14) -0.0052(13) 0.0034(10) 0.0000(13)

loop_
_atom_type_symbol
_atom_type_description
_atom_type_scat_dispersion_real
_atom_type_scat_dispersion_imag
_atom_type_scat_source
C C 0.0181 0.0091 'International Tables Vol C Tables 4.2.6.8 and 6.1.1.4'
H H 0.0000 0.0000 'International Tables Vol C Tables 4.2.6.8 and 6.1.1.4'
F F 0.0727 0.0534 'International Tables Vol C Tables 4.2.6.8 and 6.1.1.4'
N N 0.0311 0.0180 'International Tables Vol C Tables 4.2.6.8 and 6.1.1.4'
O O 0.0492 0.0322 'International Tables Vol C Tables 4.2.6.8 and 6.1.1.4'

loop_
_geom_angle_atom_site_label_1
_geom_angle_atom_site_label_2
_geom_angle_atom_site_label_3
_geom_angle
_geom_angle_site_symmetry_1
_geom_angle_site_symmetry_3
_geom_angle_publ_flag
C6 N1 C7 109.43(18) . . ?
C9 N1 C6 126.46(19) . . ?
C9 N1 C7 113.43(18) . . ?
C2 C1 H1 121.6 . . ?
C6 C1 H1 121.6 . . ?
C6 C1 C2 116.8(2) . . ?
C1 C2 H2 119.4 . . ?
C3 C2 C1 121.2(2) . . ?
C3 C2 H2 119.4 . . ?
C2 C3 H3 119.5 . . ?
C2 C3 C4 121.0(2) . . ?
C4 C3 H3 119.5 . . ?
C3 C4 H4 120.8 . . ?
C5 C4 C3 118.4(2) . . ?
C5 C4 H4 120.8 . . ?
C4 C5 C6 119.3(2) . . ?
C4 C5 C8 130.7(2) . . ?
C6 C5 C8 109.92(19) . . ?
C1 C6 N1 127.4(2) . . ?
C1 C6 C5 123.2(2) . . ?
C5 C6 N1 109.36(19) . . ?
N1 C7 C8 104.74(18) . . ?
N1 C7 C11 102.08(18) . . ?
N1 C7 C16 108.82(19) . . ?
C11 C7 C8 122.6(2) . . ?
C11 C7 C16 108.04(19) . . ?
C16 C7 C8 109.68(19) . . ?
C5 C8 C7 101.82(19) . . ?
C5 C8 H8A 111.4 . . ?
C5 C8 H8B 111.4 . . ?
C7 C8 H8A 111.4 . . ?
C7 C8 H8B 111.4 . . ?
H8A C8 H8B 109.3 . . ?
O1 C9 N1 126.1(2) . . ?
O1 C9 C10 128.7(2) . . ?
N1 C9 C10 105.25(19) . . ?
C11 C10 C9 109.82(19) . . ?
C15 C10 C9 128.1(2) . . ?
C15 C10 C11 122.0(2) . . ?
C10 C11 C7 108.77(19) . . ?
C12 C11 C7 129.9(2) . . ?
C12 C11 C10 121.1(2) . . ?
C11 C12 H12 121.5 . . ?
C11 C12 C13 116.9(2) . . ?
C13 C12 H12 121.5 . . ?
C12 C13 C17 119.1(2) . . ?
C14 C13 C12 121.9(2) . . ?
C14 C13 C17 118.9(2) . . ?
C13 C14 H14 119.9 . . ?
C15 C14 C13 120.3(2) . . ?
C15 C14 H14 119.9 . . ?
C10 C15 C14 117.7(2) . . ?
C10 C15 H15 121.1 . . ?
C14 C15 H15 121.1 . . ?
F1 C16 F2 106.8(2) . . ?
F1 C16 C7 110.6(2) . . ?
F2 C16 C7 112.16(19) . . ?
F3 C16 F1 107.4(2) . . ?
F3 C16 F2 107.0(2) . . ?
F3 C16 C7 112.6(2) . . ?
F4 C17 F5 104.8(2) . . ?
F4 C17 F6 104.6(3) . . ?
F4 C17 C13 112.3(3) . . ?
F5 C17 C13 112.6(2) . . ?
F6 C17 F5 108.8(3) . . ?
F6 C17 C13 113.1(2) . . ?

loop_
_geom_bond_atom_site_label_1
_geom_bond_atom_site_label_2
_geom_bond_distance
_geom_bond_site_symmetry_2
_geom_bond_publ_flag
F1 C16 1.338(3) . ?
F2 C16 1.340(3) . ?
F3 C16 1.331(3) . ?
F4 C17 1.328(4) . ?
F5 C17 1.332(3) . ?
F6 C17 1.330(4) . ?
O1 C9 1.213(3) . ?
N1 C6 1.422(3) . ?
N1 C7 1.468(3) . ?
N1 C9 1.389(3) . ?
C1 H1 0.9500 . ?
C1 C2 1.390(3) . ?
C1 C6 1.378(3) . ?
C2 H2 0.9500 . ?
C2 C3 1.385(4) . ?
C3 H3 0.9500 . ?
C3 C4 1.392(4) . ?
C4 H4 0.9500 . ?
C4 C5 1.386(3) . ?
C5 C6 1.389(3) . ?
C5 C8 1.521(3) . ?
C7 C8 1.544(3) . ?
C7 C11 1.525(3) . ?
C7 C16 1.534(3) . ?
C8 H8A 0.9900 . ?
C8 H8B 0.9900 . ?
C9 C10 1.485(3) . ?
C10 C11 1.386(3) . ?
C10 C15 1.385(3) . ?
C11 C12 1.381(3) . ?
C12 H12 0.9500 . ?
C12 C13 1.403(3) . ?
C13 C14 1.394(4) . ?
C13 C17 1.492(4) . ?
C14 H14 0.9500 . ?
C14 C15 1.386(4) . ?
C15 H15 0.9500 . ?
